data_7159807
loop_
_publ_author_name
'Polkaehn, Jonas'
'Thom, Richard'
'Ehlers, Peter'
'Villinger, Alexander'
'Langer, Peter'

_publ_section_title
;
 &#x3c0;-Expanded azaullazines: synthesis of quinolino-azaullazines by
 Povarov reaction and cycloisomerisation.
;
_journal_issue 10
_journal_name_full 'Organic &amp; biomolecular chemistry'
_journal_page_first 2027
_journal_page_last 2042
_journal_paper_doi 10.1039/d4ob00091a
_journal_volume 22
_journal_year 2024
_chemical_formula_moiety 'C34 H22 F N3, 0.88(C H2 Cl2)'
_chemical_formula_sum 'C34.88 H23.77 Cl1.77 F N3'
_chemical_formula_weight 566.49
_space_group_crystal_system monoclinic
_space_group_IT_number 15
_space_group_name_Hall '-C 2yc'
_space_group_name_H-M_alt 'C 1 2/c 1'
_atom_sites_solution_hydrogens geom
_audit_creation_method SHELXL-2014/7
_audit_update_record
;
2023-09-01 deposited with the CCDC.	2024-02-02 downloaded from the CCDC.
;
_cell_angle_alpha 90
_cell_angle_beta 96.669(2)
_cell_angle_gamma 90
_cell_formula_units_Z 8
_cell_length_a 25.9576(15)
_cell_length_b 14.7451(9)
_cell_length_c 14.1378(8)
_cell_measurement_reflns_used 9911
_cell_measurement_temperature 123(2)
_cell_measurement_theta_max 25.33
_cell_measurement_theta_min 2.74
_cell_volume 5374.6(5)
_computing_cell_refinement 'Bruker Apex V7.51A'
_computing_data_collection 'Bruker Apex V7.51A'
_computing_data_reduction 'Bruker SAINT'
_computing_molecular_graphics 'ORTEP-3v2.01 (Farrugia, 2012)'
_computing_publication_material 'SHELXL-2014/7 (Sheldrick, 2015)'
_computing_structure_refinement 'SHELXL-2014/7 (Sheldrick, 2015)'
_computing_structure_solution 'Bruker SHELXTL'
_diffrn_ambient_temperature 123(2)
_diffrn_detector_area_resol_mean 10.4167
_diffrn_measured_fraction_theta_full 0.999
_diffrn_measured_fraction_theta_max 0.999
_diffrn_measurement_device_type 'Bruker D8 QUEST diffractometer'
_diffrn_measurement_method 'phi and omega scans'
_diffrn_radiation_type MoK\a
_diffrn_radiation_wavelength 0.71073
_diffrn_reflns_av_R_equivalents 0.0958
_diffrn_reflns_av_unetI/netI 0.0564
_diffrn_reflns_Laue_measured_fraction_full 0.999
_diffrn_reflns_Laue_measured_fraction_max 0.999
_diffrn_reflns_limit_h_max 35
_diffrn_reflns_limit_h_min -35
_diffrn_reflns_limit_k_max 20
_diffrn_reflns_limit_k_min -19
_diffrn_reflns_limit_l_max 16
_diffrn_reflns_limit_l_min -19
_diffrn_reflns_number 107290
_diffrn_reflns_point_group_measured_fraction_full 0.999
_diffrn_reflns_point_group_measured_fraction_max 0.999
_diffrn_reflns_theta_full 25.242
_diffrn_reflns_theta_max 29.000
_diffrn_reflns_theta_min 2.743
_diffrn_source 'microfocus sealed tube'
_exptl_absorpt_coefficient_mu 0.256
_exptl_absorpt_correction_T_max 0.7462
_exptl_absorpt_correction_T_min 0.6737
_exptl_absorpt_correction_type multi-scan
_exptl_absorpt_process_details '(SADABS-2016/2; Sheldrick, 2015)'
_exptl_crystal_colour red
_exptl_crystal_density_diffrn 1.400
_exptl_crystal_description needle
_exptl_crystal_F_000 2345
_exptl_crystal_size_max 0.550
_exptl_crystal_size_mid 0.070
_exptl_crystal_size_min 0.060
_refine_diff_density_max 0.418
_refine_diff_density_min -0.245
_refine_diff_density_rms 0.057
_refine_ls_extinction_method none
_refine_ls_goodness_of_fit_ref 1.051
_refine_ls_hydrogen_treatment constr
_refine_ls_matrix_type full
_refine_ls_number_parameters 386
_refine_ls_number_reflns 7148
_refine_ls_number_restraints 62
_refine_ls_restrained_S_all 1.052
_refine_ls_R_factor_all 0.0795
_refine_ls_R_factor_gt 0.0516
_refine_ls_shift/su_max 0.000
_refine_ls_shift/su_mean 0.000
_refine_ls_structure_factor_coef Fsqd
_refine_ls_weighting_details 'w=1/[\s^2^(Fo^2^)+(0.0474P)^2^+8.1669P] where P=(Fo^2^+2Fc^2^)/3'
_refine_ls_weighting_scheme calc
_refine_ls_wR_factor_gt 0.1249
_refine_ls_wR_factor_ref 0.1401
_reflns_Friedel_coverage 0.000
_reflns_number_gt 5117
_reflns_number_total 7148
_reflns_threshold_expression 'I > 2\s(I)'
_cod_data_source_file d4ob00091a2.cif
_cod_data_source_block is_rt77c
_cod_depositor_comments 'Adding full bibliography for 7159807.cif.'
_cod_original_sg_symbol_H-M 'C 2/c'
_cod_database_code 7159807
_shelx_shelxl_version_number 2014/7
_shelx_space_group_comment
;
The symmetry employed for this shelxl refinement is uniquely defined
by the following loop, which should always be used as a source of
symmetry information in preference to the above space-group names.
They are only intended as comments.
;
_shelx_estimated_absorpt_t_min 0.872
_shelx_estimated_absorpt_t_max 0.985

loop_
_space_group_symop_operation_xyz
'x, y, z'
'-x, y, -z+1/2'
'x+1/2, y+1/2, z'
'-x+1/2, y+1/2, -z+1/2'
'-x, -y, -z'
'x, -y, z-1/2'
'-x+1/2, -y+1/2, -z'
'x+1/2, -y+1/2, z-1/2'

loop_
_atom_site_label
_atom_site_type_symbol
_atom_site_fract_x
_atom_site_fract_y
_atom_site_fract_z
_atom_site_U_iso_or_equiv
_atom_site_adp_type
_atom_site_occupancy
_atom_site_site_symmetry_order
_atom_site_calc_flag
_atom_site_refinement_flags_posn
_atom_site_refinement_flags_adp
_atom_site_refinement_flags_occupancy
_atom_site_disorder_assembly
_atom_site_disorder_group
F1 F 0.43423(5) 0.17159(8) 0.34800(9) 0.0380(3) Uani 1 1 d . . . . .
N1 N 0.37562(6) 0.78252(11) 0.29845(12) 0.0298(4) Uani 1 1 d . . . . .
N2 N 0.54354(6) 0.48866(11) 0.40138(11) 0.0256(3) Uani 1 1 d . . . . .
N3 N 0.52943(6) 0.73119(10) 0.39260(11) 0.0236(3) Uani 1 1 d . . . . .
C1 C 0.39302(7) 0.69695(13) 0.30943(14) 0.0279(4) Uani 1 1 d . . . . .
H1 H 0.3689 0.6494 0.2929 0.033 Uiso 1 1 calc R U . . .
C2 C 0.44398(7) 0.67227(13) 0.34348(13) 0.0245(4) Uani 1 1 d . . . . .
C3 C 0.46447(7) 0.57858(13) 0.35769(12) 0.0234(4) Uani 1 1 d . . . . .
C4 C 0.43519(7) 0.49991(13) 0.34736(13) 0.0242(4) Uani 1 1 d . . . . .
C5 C 0.46022(7) 0.41403(13) 0.35955(12) 0.0248(4) Uani 1 1 d . . . . .
C6 C 0.43297(8) 0.33019(13) 0.34698(13) 0.0281(4) Uani 1 1 d . . . . .
H6 H 0.3966 0.3293 0.3282 0.034 Uiso 1 1 calc R U . . .
C7 C 0.45984(8) 0.25206(13) 0.36229(14) 0.0289(4) Uani 1 1 d . . . . .
C8 C 0.51295(8) 0.24786(14) 0.39263(15) 0.0318(4) Uani 1 1 d . . . . .
H8 H 0.5299 0.1912 0.4045 0.038 Uiso 1 1 calc R U . . .
C9 C 0.53997(8) 0.32755(14) 0.40488(14) 0.0294(4) Uani 1 1 d . . . . .
H9 H 0.5762 0.3262 0.4252 0.035 Uiso 1 1 calc R U . . .
C10 C 0.51462(7) 0.41215(13) 0.38768(13) 0.0250(4) Uani 1 1 d . . . . .
C11 C 0.51981(7) 0.56800(13) 0.38638(12) 0.0235(4) Uani 1 1 d . . . . .
C12 C 0.55217(7) 0.64673(13) 0.40272(13) 0.0251(4) Uani 1 1 d . . . . .
C13 C 0.60470(7) 0.66108(13) 0.43010(14) 0.0272(4) Uani 1 1 d . . . . .
H13 H 0.6303 0.6151 0.4424 0.033 Uiso 1 1 calc R U . . .
C14 C 0.61366(7) 0.75473(14) 0.43651(14) 0.0284(4) Uani 1 1 d . . . . .
H14 H 0.6463 0.7831 0.4537 0.034 Uiso 1 1 calc R U . . .
C15 C 0.56644(7) 0.79899(13) 0.41328(13) 0.0261(4) Uani 1 1 d . . . . .
C16 C 0.54917(7) 0.89131(13) 0.40351(13) 0.0269(4) Uani 1 1 d . . . . .
C17 C 0.49821(7) 0.90822(13) 0.37493(14) 0.0287(4) Uani 1 1 d . . . . .
H17 H 0.4866 0.9693 0.3694 0.034 Uiso 1 1 calc R U . . .
C18 C 0.46139(7) 0.83618(13) 0.35281(13) 0.0264(4) Uani 1 1 d . . . . .
C19 C 0.40899(7) 0.84964(13) 0.31997(14) 0.0282(4) Uani 1 1 d . . . . .
H19 H 0.3966 0.9102 0.3127 0.034 Uiso 1 1 calc R U . . .
C20 C 0.47789(7) 0.74616(13) 0.36278(13) 0.0245(4) Uani 1 1 d . . . . .
C21 C 0.37711(7) 0.49748(12) 0.32863(13) 0.0248(4) Uani 1 1 d . . . . .
C22 C 0.34795(7) 0.51238(13) 0.40376(14) 0.0278(4) Uani 1 1 d . . . . .
H22 H 0.3647 0.5288 0.4647 0.033 Uiso 1 1 calc R U . . .
C23 C 0.29415(7) 0.50311(13) 0.38944(14) 0.0293(4) Uani 1 1 d . . . . .
H23 H 0.2745 0.5141 0.4410 0.035 Uiso 1 1 calc R U . . .
C24 C 0.26859(7) 0.47820(13) 0.30133(14) 0.0278(4) Uani 1 1 d . . . . .
C25 C 0.29818(7) 0.46450(13) 0.22647(14) 0.0290(4) Uani 1 1 d . . . . .
H25 H 0.2814 0.4486 0.1654 0.035 Uiso 1 1 calc R U . . .
C26 C 0.35200(7) 0.47369(13) 0.23984(14) 0.0279(4) Uani 1 1 d . . . . .
H26 H 0.3716 0.4637 0.1881 0.033 Uiso 1 1 calc R U . . .
C27 C 0.21041(8) 0.46658(15) 0.28691(16) 0.0348(5) Uani 1 1 d . . . . .
H27A H 0.1945 0.5193 0.2527 0.052 Uiso 1 1 calc R U . . .
H27B H 0.1973 0.4614 0.3490 0.052 Uiso 1 1 calc R U . . .
H27C H 0.2016 0.4115 0.2497 0.052 Uiso 1 1 calc R U . . .
C28 C 0.58716(7) 0.96642(13) 0.42346(14) 0.0282(4) Uani 1 1 d . . . . .
C29 C 0.62407(8) 0.96590(14) 0.50393(15) 0.0321(4) Uani 1 1 d . . . . .
H29 H 0.6262 0.9155 0.5460 0.038 Uiso 1 1 calc R U . . .
C30 C 0.65745(8) 1.03873(15) 0.52237(15) 0.0358(5) Uani 1 1 d . . . . .
H30 H 0.6823 1.0372 0.5772 0.043 Uiso 1 1 calc R U . . .
C31 C 0.65553(8) 1.11373(15) 0.46298(16) 0.0354(5) Uani 1 1 d . . . . .
C32 C 0.61957(8) 1.11316(14) 0.38202(16) 0.0334(4) Uani 1 1 d . . . . .
H32 H 0.6181 1.1632 0.3395 0.040 Uiso 1 1 calc R U . . .
C33 C 0.58598(7) 1.04102(14) 0.36229(15) 0.0305(4) Uani 1 1 d . . . . .
H33 H 0.5618 1.0422 0.3064 0.037 Uiso 1 1 calc R U . . .
C34 C 0.69152(9) 1.19271(17) 0.48660(19) 0.0468(6) Uani 1 1 d . . . . .
H34A H 0.7270 1.1749 0.4777 0.070 Uiso 1 1 calc R U . . .
H34B H 0.6902 1.2108 0.5530 0.070 Uiso 1 1 calc R U . . .
H34C H 0.6808 1.2437 0.4445 0.070 Uiso 1 1 calc R U . . .
C35A C 0.2572(2) 0.7411(4) 0.1569(5) 0.0350(10) Uani 0.704(7) 1 d D U P A 1
H35A H 0.2944 0.7506 0.1791 0.042 Uiso 0.704(7) 1 calc R U P A 1
H35B H 0.2437 0.7967 0.1234 0.042 Uiso 0.704(7) 1 calc R U P A 1
Cl1A Cl 0.25044(10) 0.64828(14) 0.07713(16) 0.0397(4) Uani 0.704(7) 1 d D U P A 1
Cl2A Cl 0.22319(12) 0.72139(7) 0.25532(18) 0.0583(7) Uani 0.704(7) 1 d D U P A 1
C35B C 0.2591(9) 0.727(2) 0.158(2) 0.042(3) Uiso 0.179(7) 1 d D U P B 2
H35C H 0.2618 0.7905 0.1352 0.051 Uiso 0.179(7) 1 calc R U P B 2
H35D H 0.2909 0.7133 0.2011 0.051 Uiso 0.179(7) 1 calc R U P B 2
Cl1B Cl 0.2042(2) 0.7168(4) 0.2201(6) 0.0534(14) Uiso 0.179(7) 1 d D U P B 2
Cl2B Cl 0.2541(4) 0.6531(6) 0.0604(6) 0.0319(15) Uiso 0.179(7) 1 d D U P B 2

loop_
_atom_site_aniso_label
_atom_site_aniso_U_11
_atom_site_aniso_U_22
_atom_site_aniso_U_33
_atom_site_aniso_U_23
_atom_site_aniso_U_13
_atom_site_aniso_U_12
F1 0.0446(7) 0.0260(6) 0.0433(7) -0.0033(5) 0.0043(6) -0.0033(5)
N1 0.0272(8) 0.0288(9) 0.0329(9) 0.0025(7) 0.0009(7) 0.0005(7)
N2 0.0267(8) 0.0283(8) 0.0221(8) 0.0013(6) 0.0042(6) 0.0013(6)
N3 0.0228(7) 0.0259(8) 0.0221(8) 0.0005(6) 0.0027(6) -0.0004(6)
C1 0.0262(9) 0.0281(10) 0.0286(10) 0.0018(7) -0.0003(7) -0.0020(7)
C2 0.0266(9) 0.0282(9) 0.0189(9) 0.0002(7) 0.0034(7) 0.0001(7)
C3 0.0244(9) 0.0281(9) 0.0176(8) 0.0002(7) 0.0018(7) 0.0002(7)
C4 0.0249(9) 0.0286(9) 0.0191(9) -0.0002(7) 0.0022(7) 0.0000(7)
C5 0.0287(9) 0.0283(9) 0.0180(9) -0.0003(7) 0.0044(7) -0.0001(7)
C6 0.0292(9) 0.0308(10) 0.0241(9) -0.0016(7) 0.0031(7) -0.0014(8)
C7 0.0372(10) 0.0253(9) 0.0246(10) -0.0027(7) 0.0056(8) -0.0029(8)
C8 0.0366(11) 0.0292(10) 0.0307(10) -0.0001(8) 0.0082(8) 0.0058(8)
C9 0.0286(9) 0.0314(10) 0.0286(10) 0.0006(8) 0.0048(8) 0.0030(8)
C10 0.0284(9) 0.0286(9) 0.0188(9) 0.0007(7) 0.0058(7) 0.0013(7)
C11 0.0241(9) 0.0290(9) 0.0175(8) 0.0000(7) 0.0035(7) 0.0005(7)
C12 0.0259(9) 0.0285(9) 0.0212(9) 0.0007(7) 0.0036(7) 0.0016(7)
C13 0.0230(9) 0.0311(10) 0.0273(10) 0.0026(7) 0.0021(7) 0.0012(7)
C14 0.0247(9) 0.0322(10) 0.0282(10) 0.0009(8) 0.0026(7) -0.0020(8)
C15 0.0250(9) 0.0291(10) 0.0245(9) -0.0009(7) 0.0038(7) -0.0037(7)
C16 0.0276(9) 0.0278(10) 0.0255(9) -0.0016(7) 0.0042(7) -0.0022(7)
C17 0.0306(10) 0.0259(9) 0.0299(10) -0.0010(8) 0.0046(8) 0.0002(8)
C18 0.0265(9) 0.0296(10) 0.0232(9) -0.0005(7) 0.0028(7) 0.0002(7)
C19 0.0275(9) 0.0268(9) 0.0300(10) 0.0008(8) 0.0020(8) 0.0031(8)
C20 0.0240(9) 0.0297(9) 0.0200(9) 0.0003(7) 0.0033(7) 0.0003(7)
C21 0.0236(9) 0.0238(9) 0.0266(9) 0.0005(7) 0.0010(7) -0.0015(7)
C22 0.0296(10) 0.0278(10) 0.0256(10) 0.0006(7) 0.0016(7) 0.0001(8)
C23 0.0286(9) 0.0296(10) 0.0304(10) 0.0014(8) 0.0067(8) 0.0016(8)
C24 0.0256(9) 0.0242(9) 0.0333(10) 0.0022(7) 0.0018(8) -0.0001(7)
C25 0.0282(9) 0.0290(10) 0.0283(10) -0.0023(8) -0.0027(8) -0.0001(8)
C26 0.0282(9) 0.0295(10) 0.0259(10) -0.0002(8) 0.0034(7) -0.0005(8)
C27 0.0267(10) 0.0370(11) 0.0401(12) -0.0015(9) 0.0014(8) 0.0001(8)
C28 0.0237(9) 0.0269(10) 0.0347(11) -0.0041(8) 0.0065(8) -0.0020(7)
C29 0.0320(10) 0.0333(11) 0.0315(11) -0.0021(8) 0.0059(8) -0.0028(8)
C30 0.0326(10) 0.0437(12) 0.0311(11) -0.0067(9) 0.0037(8) -0.0069(9)
C31 0.0312(10) 0.0342(11) 0.0424(12) -0.0107(9) 0.0115(9) -0.0072(8)
C32 0.0319(10) 0.0259(10) 0.0439(12) -0.0016(8) 0.0108(9) -0.0005(8)
C33 0.0266(9) 0.0296(10) 0.0350(11) -0.0036(8) 0.0029(8) 0.0018(8)
C34 0.0433(13) 0.0449(14) 0.0532(15) -0.0114(11) 0.0092(11) -0.0182(11)
C35A 0.0376(16) 0.029(2) 0.0382(16) -0.0008(16) 0.0059(13) -0.0062(15)
Cl1A 0.0523(8) 0.0312(6) 0.0345(8) 0.0024(6) -0.0005(6) -0.0002(4)
Cl2A 0.0873(14) 0.0397(5) 0.0551(11) 0.0010(5) 0.0392(11) -0.0035(5)

loop_
_atom_type_symbol
_atom_type_description
_atom_type_scat_dispersion_real
_atom_type_scat_dispersion_imag
_atom_type_scat_source
C C 0.0033 0.0016 'International Tables Vol C Tables 4.2.6.8 and 6.1.1.4'
H H 0.0000 0.0000 'International Tables Vol C Tables 4.2.6.8 and 6.1.1.4'
F F 0.0171 0.0103 'International Tables Vol C Tables 4.2.6.8 and 6.1.1.4'
N N 0.0061 0.0033 'International Tables Vol C Tables 4.2.6.8 and 6.1.1.4'
Cl Cl 0.1484 0.1585 'International Tables Vol C Tables 4.2.6.8 and 6.1.1.4'

loop_
_geom_angle_atom_site_label_1
_geom_angle_atom_site_label_2
_geom_angle_atom_site_label_3
_geom_angle
_geom_angle_site_symmetry_1
_geom_angle_site_symmetry_3
_geom_angle_publ_flag
C19 N1 C1 118.19(17) . . ?
C11 N2 C10 118.11(16) . . ?
C20 N3 C12 124.57(16) . . ?
C20 N3 C15 124.92(16) . . ?
C12 N3 C15 110.47(15) . . ?
N1 C1 C2 125.07(18) . . ?
N1 C1 H1 117.5 . . ?
C2 C1 H1 117.5 . . ?
C1 C2 C20 114.18(17) . . ?
C1 C2 C3 126.62(17) . . ?
C20 C2 C3 119.18(16) . . ?
C4 C3 C11 116.83(16) . . ?
C4 C3 C2 125.52(16) . . ?
C11 C3 C2 117.64(16) . . ?
C3 C4 C5 119.66(16) . . ?
C3 C4 C21 124.49(16) . . ?
C5 C4 C21 115.77(16) . . ?
C10 C5 C4 118.37(17) . . ?
C10 C5 C6 118.69(17) . . ?
C4 C5 C6 122.91(17) . . ?
C7 C6 C5 118.71(18) . . ?
C7 C6 H6 120.6 . . ?
C5 C6 H6 120.6 . . ?
C6 C7 F1 118.98(17) . . ?
C6 C7 C8 124.03(18) . . ?
F1 C7 C8 116.98(17) . . ?
C9 C8 C7 118.27(18) . . ?
C9 C8 H8 120.9 . . ?
C7 C8 H8 120.9 . . ?
C8 C9 C10 120.84(18) . . ?
C8 C9 H9 119.6 . . ?
C10 C9 H9 119.6 . . ?
N2 C10 C9 117.97(17) . . ?
N2 C10 C5 122.60(17) . . ?
C9 C10 C5 119.41(17) . . ?
N2 C11 C12 115.77(16) . . ?
N2 C11 C3 124.32(17) . . ?
C12 C11 C3 119.89(16) . . ?
N3 C12 C13 106.62(16) . . ?
N3 C12 C11 118.57(16) . . ?
C13 C12 C11 134.80(18) . . ?
C12 C13 C14 108.54(17) . . ?
C12 C13 H13 125.7 . . ?
C14 C13 H13 125.7 . . ?
C15 C14 C13 108.14(17) . . ?
C15 C14 H14 125.9 . . ?
C13 C14 H14 125.9 . . ?
C14 C15 N3 106.24(16) . . ?
C14 C15 C16 136.33(18) . . ?
N3 C15 C16 117.39(16) . . ?
C17 C16 C15 118.99(17) . . ?
C17 C16 C28 121.33(18) . . ?
C15 C16 C28 119.68(16) . . ?
C16 C17 C18 121.85(18) . . ?
C16 C17 H17 119.1 . . ?
C18 C17 H17 119.1 . . ?
C20 C18 C19 116.31(17) . . ?
C20 C18 C17 119.43(17) . . ?
C19 C18 C17 124.26(18) . . ?
N1 C19 C18 123.61(18) . . ?
N1 C19 H19 118.2 . . ?
C18 C19 H19 118.2 . . ?
N3 C20 C18 117.40(17) . . ?
N3 C20 C2 120.02(17) . . ?
C18 C20 C2 122.58(17) . . ?
C26 C21 C22 119.31(17) . . ?
C26 C21 C4 121.42(16) . . ?
C22 C21 C4 119.07(16) . . ?
C21 C22 C23 119.87(18) . . ?
C21 C22 H22 120.1 . . ?
C23 C22 H22 120.1 . . ?
C24 C23 C22 121.42(18) . . ?
C24 C23 H23 119.3 . . ?
C22 C23 H23 119.3 . . ?
C23 C24 C25 118.10(17) . . ?
C23 C24 C27 121.09(18) . . ?
C25 C24 C27 120.81(18) . . ?
C24 C25 C26 121.01(18) . . ?
C24 C25 H25 119.5 . . ?
C26 C25 H25 119.5 . . ?
C21 C26 C25 120.27(18) . . ?
C21 C26 H26 119.9 . . ?
C25 C26 H26 119.9 . . ?
C24 C27 H27A 109.5 . . ?
C24 C27 H27B 109.5 . . ?
H27A C27 H27B 109.5 . . ?
C24 C27 H27C 109.5 . . ?
H27A C27 H27C 109.5 . . ?
H27B C27 H27C 109.5 . . ?
C33 C28 C29 118.10(18) . . ?
C33 C28 C16 120.15(18) . . ?
C29 C28 C16 121.73(18) . . ?
C30 C29 C28 120.2(2) . . ?
C30 C29 H29 119.9 . . ?
C28 C29 H29 119.9 . . ?
C29 C30 C31 121.8(2) . . ?
C29 C30 H30 119.1 . . ?
C31 C30 H30 119.1 . . ?
C30 C31 C32 117.87(19) . . ?
C30 C31 C34 120.3(2) . . ?
C32 C31 C34 121.8(2) . . ?
C33 C32 C31 121.2(2) . . ?
C33 C32 H32 119.4 . . ?
C31 C32 H32 119.4 . . ?
C32 C33 C28 120.84(19) . . ?
C32 C33 H33 119.6 . . ?
C28 C33 H33 119.6 . . ?
C31 C34 H34A 109.5 . . ?
C31 C34 H34B 109.5 . . ?
H34A C34 H34B 109.5 . . ?
C31 C34 H34C 109.5 . . ?
H34A C34 H34C 109.5 . . ?
H34B C34 H34C 109.5 . . ?
Cl2A C35A Cl1A 110.8(2) . . ?
Cl2A C35A H35A 109.5 . . ?
Cl1A C35A H35A 109.5 . . ?
Cl2A C35A H35B 109.5 . . ?
Cl1A C35A H35B 109.5 . . ?
H35A C35A H35B 108.1 . . ?
Cl2B C35B Cl1B 110.3(8) . . ?
Cl2B C35B H35C 109.6 . . ?
Cl1B C35B H35C 109.6 . . ?
Cl2B C35B H35D 109.6 . . ?
Cl1B C35B H35D 109.6 . . ?
H35C C35B H35D 108.1 . . ?

loop_
_geom_bond_atom_site_label_1
_geom_bond_atom_site_label_2
_geom_bond_distance
_geom_bond_site_symmetry_2
_geom_bond_publ_flag
F1 C7 1.364(2) . ?
N1 C19 1.327(3) . ?
N1 C1 1.343(2) . ?
N2 C11 1.328(2) . ?
N2 C10 1.357(2) . ?
N3 C20 1.373(2) . ?
N3 C12 1.379(2) . ?
N3 C15 1.394(2) . ?
C1 C2 1.402(3) . ?
C1 H1 0.9500 . ?
C2 C20 1.407(3) . ?
C2 C3 1.486(3) . ?
C3 C4 1.385(3) . ?
C3 C11 1.455(2) . ?
C4 C5 1.424(3) . ?
C4 C21 1.501(2) . ?
C5 C10 1.422(3) . ?
C5 C6 1.425(3) . ?
C6 C7 1.351(3) . ?
C6 H6 0.9500 . ?
C7 C8 1.397(3) . ?
C8 C9 1.369(3) . ?
C8 H8 0.9500 . ?
C9 C10 1.418(3) . ?
C9 H9 0.9500 . ?
C11 C12 1.436(3) . ?
C12 C13 1.390(3) . ?
C13 C14 1.402(3) . ?
C13 H13 0.9500 . ?
C14 C15 1.394(3) . ?
C14 H14 0.9500 . ?
C15 C16 1.435(3) . ?
C16 C17 1.361(3) . ?
C16 C28 1.488(3) . ?
C17 C18 1.439(3) . ?
C17 H17 0.9500 . ?
C18 C20 1.397(3) . ?
C18 C19 1.399(3) . ?
C19 H19 0.9500 . ?
C21 C26 1.390(3) . ?
C21 C22 1.391(3) . ?
C22 C23 1.395(3) . ?
C22 H22 0.9500 . ?
C23 C24 1.391(3) . ?
C23 H23 0.9500 . ?
C24 C25 1.393(3) . ?
C24 C27 1.510(3) . ?
C25 C26 1.394(3) . ?
C25 H25 0.9500 . ?
C26 H26 0.9500 . ?
C27 H27A 0.9800 . ?
C27 H27B 0.9800 . ?
C27 H27C 0.9800 . ?
C28 C33 1.397(3) . ?
C28 C29 1.400(3) . ?
C29 C30 1.385(3) . ?
C29 H29 0.9500 . ?
C30 C31 1.386(3) . ?
C30 H30 0.9500 . ?
C31 C32 1.390(3) . ?
C31 C34 1.506(3) . ?
C32 C33 1.383(3) . ?
C32 H32 0.9500 . ?
C33 H33 0.9500 . ?
C34 H34A 0.9800 . ?
C34 H34B 0.9800 . ?
C34 H34C 0.9800 . ?
C35A Cl2A 1.756(5) . ?
C35A Cl1A 1.768(4) . ?
C35A H35A 0.9900 . ?
C35A H35B 0.9900 . ?
C35B Cl2B 1.753(12) . ?
C35B Cl1B 1.767(11) . ?
C35B H35C 0.9900 . ?
C35B H35D 0.9900 . ?

loop_
_geom_torsion_atom_site_label_1
_geom_torsion_atom_site_label_2
_geom_torsion_atom_site_label_3
_geom_torsion_atom_site_label_4
_geom_torsion
_geom_torsion_site_symmetry_1
_geom_torsion_site_symmetry_2
_geom_torsion_site_symmetry_3
_geom_torsion_site_symmetry_4
_geom_torsion_publ_flag
C19 N1 C1 C2 1.0(3) . . . . ?
N1 C1 C2 C20 -2.5(3) . . . . ?
N1 C1 C2 C3 179.20(18) . . . . ?
C1 C2 C3 C4 -6.0(3) . . . . ?
C20 C2 C3 C4 175.74(17) . . . . ?
C1 C2 C3 C11 175.00(17) . . . . ?
C20 C2 C3 C11 -3.2(2) . . . . ?
C11 C3 C4 C5 -3.5(2) . . . . ?
C2 C3 C4 C5 177.52(16) . . . . ?
C11 C3 C4 C21 173.14(16) . . . . ?
C2 C3 C4 C21 -5.8(3) . . . . ?
C3 C4 C5 C10 3.7(3) . . . . ?
C21 C4 C5 C10 -173.28(16) . . . . ?
C3 C4 C5 C6 -177.85(17) . . . . ?
C21 C4 C5 C6 5.2(3) . . . . ?
C10 C5 C6 C7 0.0(3) . . . . ?
C4 C5 C6 C7 -178.45(18) . . . . ?
C5 C6 C7 F1 -178.32(16) . . . . ?
C5 C6 C7 C8 1.9(3) . . . . ?
C6 C7 C8 C9 -2.1(3) . . . . ?
F1 C7 C8 C9 178.12(17) . . . . ?
C7 C8 C9 C10 0.3(3) . . . . ?
C11 N2 C10 C9 -179.25(16) . . . . ?
C11 N2 C10 C5 -1.0(3) . . . . ?
C8 C9 C10 N2 179.82(18) . . . . ?
C8 C9 C10 C5 1.5(3) . . . . ?
C4 C5 C10 N2 -1.4(3) . . . . ?
C6 C5 C10 N2 -179.91(16) . . . . ?
C4 C5 C10 C9 176.87(16) . . . . ?
C6 C5 C10 C9 -1.7(3) . . . . ?
C10 N2 C11 C12 179.48(16) . . . . ?
C10 N2 C11 C3 1.1(3) . . . . ?
C4 C3 C11 N2 1.2(3) . . . . ?
C2 C3 C11 N2 -179.79(16) . . . . ?
C4 C3 C11 C12 -177.14(16) . . . . ?
C2 C3 C11 C12 1.9(2) . . . . ?
C20 N3 C12 C13 177.52(16) . . . . ?
C15 N3 C12 C13 -0.2(2) . . . . ?
C20 N3 C12 C11 -3.7(3) . . . . ?
C15 N3 C12 C11 178.65(16) . . . . ?
N2 C11 C12 N3 -177.08(16) . . . . ?
C3 C11 C12 N3 1.4(3) . . . . ?
N2 C11 C12 C13 1.3(3) . . . . ?
C3 C11 C12 C13 179.8(2) . . . . ?
N3 C12 C13 C14 0.0(2) . . . . ?
C11 C12 C13 C14 -178.5(2) . . . . ?
C12 C13 C14 C15 0.2(2) . . . . ?
C13 C14 C15 N3 -0.3(2) . . . . ?
C13 C14 C15 C16 -177.8(2) . . . . ?
C20 N3 C15 C14 -177.40(17) . . . . ?
C12 N3 C15 C14 0.3(2) . . . . ?
C20 N3 C15 C16 0.6(3) . . . . ?
C12 N3 C15 C16 178.33(16) . . . . ?
C14 C15 C16 C17 177.3(2) . . . . ?
N3 C15 C16 C17 0.0(3) . . . . ?
C14 C15 C16 C28 -1.9(3) . . . . ?
N3 C15 C16 C28 -179.22(16) . . . . ?
C15 C16 C17 C18 -1.0(3) . . . . ?
C28 C16 C17 C18 178.19(17) . . . . ?
C16 C17 C18 C20 1.4(3) . . . . ?
C16 C17 C18 C19 -177.66(19) . . . . ?
C1 N1 C19 C18 0.5(3) . . . . ?
C20 C18 C19 N1 -0.2(3) . . . . ?
C17 C18 C19 N1 178.93(18) . . . . ?
C12 N3 C20 C18 -177.61(17) . . . . ?
C15 N3 C20 C18 -0.2(3) . . . . ?
C12 N3 C20 C2 2.3(3) . . . . ?
C15 N3 C20 C2 179.70(17) . . . . ?
C19 C18 C20 N3 178.40(16) . . . . ?
C17 C18 C20 N3 -0.8(3) . . . . ?
C19 C18 C20 C2 -1.6(3) . . . . ?
C17 C18 C20 C2 179.28(17) . . . . ?
C1 C2 C20 N3 -177.19(16) . . . . ?
C3 C2 C20 N3 1.2(3) . . . . ?
C1 C2 C20 C18 2.7(3) . . . . ?
C3 C2 C20 C18 -178.82(16) . . . . ?
C3 C4 C21 C26 107.0(2) . . . . ?
C5 C4 C21 C26 -76.3(2) . . . . ?
C3 C4 C21 C22 -78.2(2) . . . . ?
C5 C4 C21 C22 98.6(2) . . . . ?
C26 C21 C22 C23 0.2(3) . . . . ?
C4 C21 C22 C23 -174.79(17) . . . . ?
C21 C22 C23 C24 0.7(3) . . . . ?
C22 C23 C24 C25 -1.4(3) . . . . ?
C22 C23 C24 C27 178.83(18) . . . . ?
C23 C24 C25 C26 1.3(3) . . . . ?
C27 C24 C25 C26 -178.93(18) . . . . ?
C22 C21 C26 C25 -0.3(3) . . . . ?
C4 C21 C26 C25 174.57(18) . . . . ?
C24 C25 C26 C21 -0.5(3) . . . . ?
C17 C16 C28 C33 -43.1(3) . . . . ?
C15 C16 C28 C33 136.16(19) . . . . ?
C17 C16 C28 C29 135.6(2) . . . . ?
C15 C16 C28 C29 -45.2(3) . . . . ?
C33 C28 C29 C30 1.3(3) . . . . ?
C16 C28 C29 C30 -177.34(18) . . . . ?
C28 C29 C30 C31 0.2(3) . . . . ?
C29 C30 C31 C32 -1.5(3) . . . . ?
C29 C30 C31 C34 178.4(2) . . . . ?
C30 C31 C32 C33 1.4(3) . . . . ?
C34 C31 C32 C33 -178.6(2) . . . . ?
C31 C32 C33 C28 0.1(3) . . . . ?
C29 C28 C33 C32 -1.5(3) . . . . ?
C16 C28 C33 C32 177.23(18) . . . . ?
